data_7220446
loop_
_publ_author_name
'Lan, Qing'
'Zhang, Zhi-Ming'
'Li, Yang-Guang'
'Wang, Enbo'

_publ_section_title
;
 Extended Structural Materials Composed of Transition-Metal-Substituted
 Arsenicniobates and Their Photocatalytic Activity
;
_journal_name_full 'RSC Adv.'
_journal_paper_doi 10.1039/C5RA08262E
_journal_year 2015
_chemical_formula_sum 'C20 H98 As Cu5 N20 Nb9 O53 V7'
_chemical_formula_weight 3052.57
_chemical_name_systematic
; 
 ? 
;
_space_group_IT_number 15
_symmetry_cell_setting monoclinic
_symmetry_space_group_name_Hall '-C 2yc'
_symmetry_space_group_name_H-M 'C 1 2/c 1'
_atom_sites_solution_hydrogens none
_atom_sites_solution_primary direct
_atom_sites_solution_secondary difmap
_audit_creation_method SHELXL-97
_audit_update_record
;
2015-02-04 deposited with the CCDC.
2015-05-11 downloaded from the CCDC.
;
_cell_angle_alpha 90.00
_cell_angle_beta 109.49(3)
_cell_angle_gamma 90.00
_cell_formula_units_Z 8
_cell_length_a 25.852(5)
_cell_length_b 27.121(5)
_cell_length_c 24.729(5)
_cell_measurement_reflns_used 14099
_cell_measurement_temperature 293(2)
_cell_measurement_theta_max ?25.00
_cell_measurement_theta_min 3.00
_cell_volume 16345(6)
_computing_cell_refinement auto
_computing_data_collection auto
_computing_data_reduction auto
_computing_molecular_graphics auto
_computing_publication_material auto
_computing_structure_refinement 'SHELXL-97 (Sheldrick, 1997)'
_computing_structure_solution 'SHELXS-97 (Sheldrick, 1990)'
_diffrn_ambient_temperature 293(2)
_diffrn_detector_area_resol_mean 0.01
_diffrn_measured_fraction_theta_full 0.978
_diffrn_measured_fraction_theta_max 0.978
_diffrn_measurement_device_type 'Rigaku R-AXIS RAPID IP'
_diffrn_measurement_method Oscillation
_diffrn_radiation_monochromator graphite
_diffrn_radiation_source 'fine-focus sealed tube'
_diffrn_radiation_type MoK\a
_diffrn_radiation_wavelength 0.71073
_diffrn_reflns_av_R_equivalents 0.0721
_diffrn_reflns_av_sigmaI/netI 0.0700
_diffrn_reflns_limit_h_max 30
_diffrn_reflns_limit_h_min -30
_diffrn_reflns_limit_k_max 32
_diffrn_reflns_limit_k_min -32
_diffrn_reflns_limit_l_max 27
_diffrn_reflns_limit_l_min -29
_diffrn_reflns_number 54329
_diffrn_reflns_theta_full 25.00
_diffrn_reflns_theta_max 25.00
_diffrn_reflns_theta_min 3.00
_diffrn_standards_decay_% none
_diffrn_standards_interval_count 0
_diffrn_standards_interval_time 0
_diffrn_standards_number 0
_exptl_absorpt_coefficient_mu 3.744
_exptl_absorpt_correction_T_max 0.423
_exptl_absorpt_correction_T_min 0.365
_exptl_absorpt_correction_type multi-scan
_exptl_absorpt_process_details 'ABSCOR by T.Higashi    8 March, 1995'
_exptl_crystal_colour brown
_exptl_crystal_density_diffrn 2.481
_exptl_crystal_density_method 'not measured'
_exptl_crystal_description block
_exptl_crystal_F_000 11920
_exptl_crystal_size_max 0.28
_exptl_crystal_size_mid 0.25
_exptl_crystal_size_min 0.23
_refine_diff_density_max 1.971
_refine_diff_density_min -2.249
_refine_diff_density_rms 0.232
_refine_ls_extinction_method SHELXL
_refine_ls_goodness_of_fit_ref 1.018
_refine_ls_hydrogen_treatment none
_refine_ls_matrix_type full
_refine_ls_number_parameters 1024
_refine_ls_number_reflns 14099
_refine_ls_number_restraints 72
_refine_ls_restrained_S_all 1.034
_refine_ls_R_factor_all 0.1058
_refine_ls_R_factor_gt 0.0707
_refine_ls_shift/su_max 0.001
_refine_ls_shift/su_mean 0.000
_refine_ls_structure_factor_coef Fsqd
_refine_ls_weighting_details 'calc w=1/[\s^2^(Fo^2^)+(0.0839P)^2^+579.4783P] where P=(Fo^2^+2Fc^2^)/3'
_refine_ls_weighting_scheme calc
_refine_ls_wR_factor_gt 0.1748
_refine_ls_wR_factor_ref 0.1932
_reflns_number_gt 9560
_reflns_number_total 14099
_reflns_threshold_expression >2sigma(I)
_cod_data_source_file c5ra08262e2.cif
_cod_data_source_block 1
_cod_original_sg_symbol_H-M C2/c
_cod_database_code 7220446

loop_
_symmetry_equiv_pos_as_xyz
'x, y, z'
'-x, y, -z+1/2'
'x+1/2, y+1/2, z'
'-x+1/2, y+1/2, -z+1/2'
'-x, -y, -z'
'x, -y, z-1/2'
'-x+1/2, -y+1/2, -z'
'x+1/2, -y+1/2, z-1/2'

loop_
_atom_site_label
_atom_site_type_symbol
_atom_site_fract_x
_atom_site_fract_y
_atom_site_fract_z
_atom_site_U_iso_or_equiv
_atom_site_adp_type
_atom_site_occupancy
_atom_site_symmetry_multiplicity
_atom_site_calc_flag
_atom_site_refinement_flags
As1 As 0.23427(6) -0.42093(5) 0.70482(6) 0.0285(3) Uani 1 1 d .
Nb1 Nb 0.34630(5) -0.35940(4) 0.81694(5) 0.0209(3) Uani 1 1 d .
Nb2 Nb 0.12747(5) -0.35021(4) 0.59532(5) 0.0209(3) Uani 1 1 d .
Nb3 Nb 0.20402(5) -0.36141(4) 0.82471(5) 0.0191(3) Uani 1 1 d .
Nb4 Nb 0.25728(5) -0.48703(4) 0.58433(4) 0.0181(2) Uani 1 1 d .
Nb5 Nb 0.25795(5) -0.34848(4) 0.58740(5) 0.0206(3) Uani 1 1 d .
Nb6 Nb 0.12795(5) -0.48829(4) 0.59212(4) 0.0179(2) Uani 1 1 d .
Nb7 Nb 0.34600(5) -0.48537(4) 0.81236(5) 0.0187(2) Uani 1 1 d .
Nb8 Nb 0.20344(5) -0.48688(4) 0.82042(4) 0.0170(2) Uani 1 1 d .
Nb9 Nb 0.23277(7) -0.28753(5) 0.70295(7) 0.0165(3) Uani 0.25 1 d P
Nb10 Nb 0.37462(7) -0.41912(6) 0.70178(7) 0.0177(3) Uani 0.25 1 d P
Nb11 Nb 0.23203(7) -0.55478(5) 0.69599(7) 0.0158(3) Uani 0.25 1 d P
Nb12 Nb 0.09717(7) -0.42233(5) 0.71621(7) 0.0150(3) Uani 0.25 1 d P
V1 V 0.12497(10) -0.52876(7) 0.70767(9) 0.0255(5) Uani 1 1 d .
V2 V 0.34312(10) -0.52556(7) 0.69487(9) 0.0249(5) Uani 1 1 d .
V3 V 0.12585(10) -0.31577(7) 0.71397(9) 0.0237(5) Uani 1 1 d .
V4 V 0.34405(10) -0.31379(7) 0.70221(10) 0.0265(5) Uani 1 1 d .
V5 V 0.23277(7) -0.28753(5) 0.70295(7) 0.0165(3) Uani 0.75 1 d P
V6 V 0.37462(7) -0.41912(6) 0.70178(7) 0.0177(3) Uani 0.75 1 d P
V7 V 0.23203(7) -0.55478(5) 0.69599(7) 0.0158(3) Uani 0.75 1 d P
V8 V 0.09717(7) -0.42233(5) 0.71621(7) 0.0150(3) Uani 0.75 1 d P
Cu1 Cu 0.20907(7) -0.16665(5) 0.63892(7) 0.0266(4) Uani 1 1 d .
Cu2 Cu 0.06933(7) -0.49031(6) 0.42099(7) 0.0346(4) Uani 1 1 d .
Cu3 Cu 0.21998(9) -0.67992(6) 0.63078(9) 0.0468(5) Uani 1 1 d .
Cu4 Cu 0.35989(8) -0.50953(6) 0.50707(8) 0.0385(5) Uani 1 1 d .
Cu5 Cu 1.0000 -0.27611(12) 0.7500 0.0741(11) Uani 1 2 d S
N17 N 0.9630(6) -0.3284(5) 0.6886(6) 0.052(4) Uani 1 1 d .
H17C H 0.9846 -0.3550 0.6922 0.062 Uiso 1 1 calc R
H17D H 0.9306 -0.3379 0.6912 0.062 Uiso 1 1 calc R
N18 N 0.9806(8) -0.2255(6) 0.6855(9) 0.087(6) Uani 1 1 d .
H18C H 0.9668 -0.1979 0.6956 0.105 Uiso 1 1 calc R
H18D H 1.0102 -0.2176 0.6758 0.105 Uiso 1 1 calc R
C17 C 0.9556(14) -0.3032(11) 0.6349(13) 0.124(10) Uani 1 1 d U
H17A H 0.9266 -0.3191 0.6043 0.148 Uiso 1 1 calc R
H17B H 0.9892 -0.3049 0.6257 0.148 Uiso 1 1 calc R
C18 C 0.9407(17) -0.2500(13) 0.6401(17) 0.158(14) Uani 1 1 d U
H18A H 0.9367 -0.2330 0.6044 0.190 Uiso 1 1 calc R
H18B H 0.9056 -0.2486 0.6464 0.190 Uiso 1 1 calc R
Cu6 Cu 0.5000 -0.27947(13) 0.7500 0.131(2) Uani 1 2 d SU
C19 C 0.5116(17) -0.2496(13) 0.8657(17) 0.163(14) Uani 1 1 d U
H19A H 0.4758 -0.2437 0.8692 0.195 Uiso 1 1 calc R
H19B H 0.5397 -0.2354 0.8985 0.195 Uiso 1 1 calc R
C20 C 0.5222(14) -0.3082(11) 0.8593(14) 0.123(10) Uani 1 1 d U
H20A H 0.5615 -0.3139 0.8731 0.147 Uiso 1 1 calc R
H20B H 0.5069 -0.3262 0.8843 0.147 Uiso 1 1 calc R
N19 N 0.5147(11) -0.2295(9) 0.8106(11) 0.128(8) Uani 1 1 d U
H19C H 0.5483 -0.2168 0.8169 0.154 Uiso 1 1 calc R
H19D H 0.4902 -0.2049 0.7986 0.154 Uiso 1 1 calc R
N20 N 0.5011(9) -0.3279(7) 0.8053(10) 0.105(7) Uani 1 1 d U
H20C H 0.4668 -0.3390 0.7994 0.126 Uiso 1 1 calc R
H20D H 0.5219 -0.3536 0.8020 0.126 Uiso 1 1 calc R
C1 C 0.3494(11) -0.6126(8) 0.4872(11) 0.091(7) Uani 1 1 d U
H1A H 0.3216 -0.6196 0.5045 0.109 Uiso 1 1 calc R
H1B H 0.3506 -0.6399 0.4623 0.109 Uiso 1 1 calc R
C2 C 0.4015(10) -0.6067(8) 0.5307(10) 0.083(6) Uani 1 1 d U
H2A H 0.4299 -0.6055 0.5132 0.100 Uiso 1 1 calc R
H2B H 0.4088 -0.6349 0.5564 0.100 Uiso 1 1 calc R
C3 C 0.3248(7) -0.4119(5) 0.4776(7) 0.045(4) Uani 1 1 d .
H3A H 0.2947 -0.4113 0.4927 0.054 Uiso 1 1 calc R
H3B H 0.3200 -0.3848 0.4507 0.054 Uiso 1 1 calc R
C4 C 0.3786(7) -0.4061(5) 0.5258(7) 0.047(4) Uani 1 1 d .
H4A H 0.4075 -0.3980 0.5104 0.057 Uiso 1 1 calc R
H4B H 0.3759 -0.3795 0.5510 0.057 Uiso 1 1 calc R
C5 C 0.0914(7) -0.1731(6) 0.6078(8) 0.050(4) Uani 1 1 d .
H5A H 0.0603 -0.1952 0.6009 0.060 Uiso 1 1 calc R
H5B H 0.0799 -0.1447 0.5829 0.060 Uiso 1 1 calc R
C6 C 0.1126(7) -0.1571(6) 0.6708(7) 0.045(4) Uani 1 1 d .
H6A H 0.0862 -0.1356 0.6792 0.054 Uiso 1 1 calc R
H6B H 0.1187 -0.1856 0.6958 0.054 Uiso 1 1 calc R
C7 C 0.3231(7) -0.1575(5) 0.6691(6) 0.039(4) Uani 1 1 d .
H7A H 0.3312 -0.1864 0.6937 0.047 Uiso 1 1 calc R
H7B H 0.3558 -0.1373 0.6786 0.047 Uiso 1 1 calc R
C8 C 0.3054(7) -0.1728(5) 0.6071(6) 0.042(4) Uani 1 1 d .
H8A H 0.3035 -0.1442 0.5830 0.050 Uiso 1 1 calc R
H8B H 0.3317 -0.1958 0.6011 0.050 Uiso 1 1 calc R
C9 C 0.1057(11) -0.6632(9) 0.5969(11) 0.093(7) Uani 1 1 d U
H9A H 0.0774 -0.6381 0.5897 0.112 Uiso 1 1 calc R
H9B H 0.0901 -0.6914 0.5728 0.112 Uiso 1 1 calc R
C10 C 0.1224(10) -0.6780(8) 0.6566(11) 0.085(7) Uani 1 1 d U
H10A H 0.0926 -0.6949 0.6642 0.102 Uiso 1 1 calc R
H10B H 0.1320 -0.6491 0.6812 0.102 Uiso 1 1 calc R
C11 C 0.3248(8) -0.6711(6) 0.6131(7) 0.055(5) Uani 1 1 d .
H11A H 0.3529 -0.6485 0.6104 0.066 Uiso 1 1 calc R
H11B H 0.3246 -0.6999 0.5899 0.066 Uiso 1 1 calc R
C12 C 0.3345(8) -0.6854(6) 0.6744(7) 0.057(5) Uani 1 1 d .
H12A H 0.3678 -0.7048 0.6889 0.068 Uiso 1 1 calc R
H12B H 0.3389 -0.6560 0.6980 0.068 Uiso 1 1 calc R
C13 C 0.0554(7) -0.5909(6) 0.4446(7) 0.052(4) Uani 1 1 d .
H13A H 0.0695 -0.5908 0.4862 0.062 Uiso 1 1 calc R
H13B H 0.0342 -0.6208 0.4318 0.062 Uiso 1 1 calc R
C14 C 0.1007(8) -0.5885(7) 0.4215(9) 0.063(5) Uani 1 1 d .
H14A H 0.0867 -0.5933 0.3803 0.075 Uiso 1 1 calc R
H14B H 0.1270 -0.6144 0.4383 0.075 Uiso 1 1 calc R
C15 C 0.0898(7) -0.3874(6) 0.4223(8) 0.048(4) Uani 1 1 d .
H15A H 0.0813 -0.3819 0.3815 0.058 Uiso 1 1 calc R
H15B H 0.1106 -0.3594 0.4427 0.058 Uiso 1 1 calc R
C16 C 0.0369(7) -0.3927(5) 0.4361(7) 0.046(4) Uani 1 1 d .
H16A H 0.0449 -0.3934 0.4773 0.056 Uiso 1 1 calc R
H16B H 0.0127 -0.3651 0.4205 0.056 Uiso 1 1 calc R
N1 N 0.3362(8) -0.5671(5) 0.4543(6) 0.063(4) Uani 1 1 d U
H1C H 0.2998 -0.5655 0.4357 0.076 Uiso 1 1 calc R
H1D H 0.3534 -0.5665 0.4282 0.076 Uiso 1 1 calc R
N2 N 0.4031(8) -0.5601(6) 0.5646(7) 0.075(5) Uani 1 1 d .
H2C H 0.4380 -0.5499 0.5815 0.090 Uiso 1 1 calc R
H2D H 0.3878 -0.5651 0.5919 0.090 Uiso 1 1 calc R
N3 N 0.3916(6) -0.4508(5) 0.5573(5) 0.047(3) Uani 1 1 d .
H3C H 0.3781 -0.4499 0.5865 0.057 Uiso 1 1 calc R
H3D H 0.4282 -0.4541 0.5723 0.057 Uiso 1 1 calc R
N4 N 0.3248(5) -0.4590(4) 0.4480(5) 0.034(3) Uani 1 1 d .
H4C H 0.3435 -0.4560 0.4234 0.041 Uiso 1 1 calc R
H4D H 0.2901 -0.4680 0.4281 0.041 Uiso 1 1 calc R
N5 N 0.1384(5) -0.1991(4) 0.5964(5) 0.037(3) Uani 1 1 d .
H5C H 0.1332 -0.1985 0.5585 0.044 Uiso 1 1 calc R
H5D H 0.1394 -0.2309 0.6073 0.044 Uiso 1 1 calc R
N6 N 0.2783(5) -0.1297(4) 0.6777(5) 0.033(3) Uani 1 1 d .
H6C H 0.2765 -0.0993 0.6625 0.039 Uiso 1 1 calc R
H6D H 0.2835 -0.1266 0.7155 0.039 Uiso 1 1 calc R
N7 N 0.1653(5) -0.1304(4) 0.6793(5) 0.035(3) Uani 1 1 d .
H7C H 0.1845 -0.1284 0.7170 0.042 Uiso 1 1 calc R
H7D H 0.1583 -0.0996 0.6653 0.042 Uiso 1 1 calc R
N8 N 0.2514(5) -0.1962(4) 0.5921(5) 0.030(3) Uani 1 1 d .
H8C H 0.2554 -0.2288 0.5989 0.036 Uiso 1 1 calc R
H8D H 0.2328 -0.1917 0.5546 0.036 Uiso 1 1 calc R
N9 N 0.1525(8) -0.6436(5) 0.5815(8) 0.083(6) Uani 1 1 d .
H9C H 0.1562 -0.6110 0.5884 0.099 Uiso 1 1 calc R
H9D H 0.1471 -0.6489 0.5441 0.099 Uiso 1 1 calc R
N10 N 0.1705(6) -0.7110(5) 0.6687(8) 0.065(5) Uani 1 1 d .
H10C H 0.1600 -0.7413 0.6542 0.078 Uiso 1 1 calc R
H10D H 0.1878 -0.7138 0.7068 0.078 Uiso 1 1 calc R
N11 N 0.2705(6) -0.6470(4) 0.5947(5) 0.049(4) Uani 1 1 d .
H11C H 0.2556 -0.6486 0.5562 0.059 Uiso 1 1 calc R
H11D H 0.2745 -0.6150 0.6048 0.059 Uiso 1 1 calc R
N12 N 0.2870(5) -0.7144(4) 0.6774(5) 0.037(3) Uani 1 1 d .
H12C H 0.2879 -0.7169 0.7139 0.045 Uiso 1 1 calc R
H12D H 0.2879 -0.7450 0.6636 0.045 Uiso 1 1 calc R
N13 N 0.1220(5) -0.4322(4) 0.4393(5) 0.038(3) Uani 1 1 d .
H13C H 0.1411 -0.4314 0.4770 0.045 Uiso 1 1 calc R
H13D H 0.1458 -0.4349 0.4200 0.045 Uiso 1 1 calc R
N14 N 0.1280(5) -0.5396(4) 0.4350(5) 0.039(3) Uani 1 1 d .
H14C H 0.1483 -0.5338 0.4123 0.047 Uiso 1 1 calc R
H14D H 0.1501 -0.5386 0.4718 0.047 Uiso 1 1 calc R
N15 N 0.0201(5) -0.5463(4) 0.4227(5) 0.033(3) Uani 1 1 d .
H15C H 0.0008 -0.5392 0.4460 0.040 Uiso 1 1 calc R
H15D H -0.0036 -0.5521 0.3873 0.040 Uiso 1 1 calc R
N16 N 0.0106(5) -0.4392(4) 0.4104(5) 0.037(3) Uani 1 1 d .
H16C H -0.0078 -0.4348 0.3728 0.044 Uiso 1 1 calc R
H16D H -0.0134 -0.4490 0.4275 0.044 Uiso 1 1 calc R
O1 O 0.0671(4) -0.5117(3) 0.5422(4) 0.028(2) Uani 1 1 d .
O2 O 0.1017(4) -0.3704(3) 0.6626(4) 0.0246(19) Uani 1 1 d .
O3 O 0.1556(4) -0.5480(3) 0.6445(4) 0.0218(19) Uani 1 1 d .
O4 O 0.2819(3) -0.4833(3) 0.8350(3) 0.0221(18) Uani 1 1 d .
O5 O 0.3314(4) -0.3681(3) 0.6486(4) 0.0235(19) Uani 1 1 d .
O6 O 0.2007(3) -0.5338(3) 0.7552(3) 0.0180(17) Uani 1 1 d .
O7 O 0.2711(4) -0.2925(3) 0.6460(3) 0.0230(19) Uani 1 1 d .
O8 O 0.1010(3) -0.4722(3) 0.6591(3) 0.0200(18) Uani 1 1 d .
O9 O 0.1242(4) -0.3672(3) 0.7729(4) 0.0224(19) Uani 1 1 d .
O10 O 0.3043(4) -0.3098(3) 0.7554(4) 0.0231(19) Uani 1 1 d .
O12 O 0.3862(4) -0.3649(3) 0.7583(4) 0.0251(19) Uani 1 1 d .
O13 O 0.2712(3) -0.5458(3) 0.6392(3) 0.0190(18) Uani 1 1 d .
O14 O 0.0815(4) -0.5712(3) 0.7092(4) 0.037(2) Uani 1 1 d .
O15 O 0.3019(3) -0.4218(3) 0.7446(3) 0.0199(17) Uani 1 1 d .
O16 O 0.1243(3) -0.4802(3) 0.7696(3) 0.0185(17) Uani 1 1 d .
O17 O 0.1989(4) -0.3194(3) 0.8767(4) 0.028(2) Uani 1 1 d .
O18 O 0.2371(4) -0.6158(3) 0.7055(4) 0.025(2) Uani 1 1 d .
O19 O 0.3308(4) -0.4686(3) 0.6459(3) 0.0212(18) Uani 1 1 d .
O20 O 0.3874(4) -0.3184(3) 0.8668(4) 0.034(2) Uani 1 1 d .
O21 O 0.2487(4) -0.4174(3) 0.5667(3) 0.0247(19) Uani 1 1 d .
O22 O 0.1551(3) -0.2933(3) 0.6525(4) 0.0212(18) Uani 1 1 d .
O23 O 0.2193(3) -0.4699(3) 0.6609(3) 0.0161(17) Uani 1 1 d .
O24 O 0.2010(3) -0.3120(3) 0.7607(4) 0.0216(18) Uani 1 1 d .
O26 O 0.3042(3) -0.5328(3) 0.7487(3) 0.0195(18) Uani 1 1 d .
O27 O 0.2830(4) -0.5113(3) 0.5324(4) 0.028(2) Uani 1 1 d .
O28 O 0.1975(3) -0.4224(3) 0.7496(3) 0.0203(18) Uani 1 1 d .
O29 O 0.2011(3) -0.4250(3) 0.8598(3) 0.0201(18) Uani 1 1 d .
O30 O 0.1243(3) -0.4187(3) 0.5740(3) 0.0224(18) Uani 1 1 d .
O31 O 0.3765(3) -0.4231(3) 0.8496(3) 0.0221(18) Uani 1 1 d .
O32 O 0.2815(4) -0.3641(3) 0.8383(4) 0.0229(19) Uani 1 1 d .
O33 O 0.3853(4) -0.5678(3) 0.6888(5) 0.039(2) Uani 1 1 d .
O34 O 0.3878(4) -0.2709(3) 0.7030(5) 0.041(3) Uani 1 1 d .
O35 O 0.0676(4) -0.3250(3) 0.5496(4) 0.032(2) Uani 1 1 d .
O36 O 0.4341(4) -0.4190(3) 0.6904(4) 0.032(2) Uani 1 1 d .
O37 O 0.3872(4) -0.4771(3) 0.7553(4) 0.0238(19) Uani 1 1 d .
O38 O 0.2202(4) -0.3699(3) 0.6648(3) 0.0215(19) Uani 1 1 d .
O39 O 0.1803(4) -0.5033(3) 0.5526(3) 0.0229(18) Uani 1 1 d .
O40 O 0.0307(4) -0.4223(3) 0.7069(4) 0.028(2) Uani 1 1 d .
O41 O 0.0851(4) -0.2726(3) 0.7207(4) 0.039(2) Uani 1 1 d .
O42 O 0.1997(4) -0.5297(3) 0.8718(3) 0.0224(19) Uani 1 1 d .
O43 O 0.2354(4) -0.2262(3) 0.7128(4) 0.0242(19) Uani 1 1 d .
O44 O 0.1803(4) -0.3320(3) 0.5576(3) 0.0232(18) Uani 1 1 d .
O45 O 0.3873(4) -0.5286(3) 0.8614(4) 0.030(2) Uani 1 1 d .
O46 O 0.2805(4) -0.3211(3) 0.5357(4) 0.028(2) Uani 1 1 d .
O1W O 0.0463(5) -0.4948(4) 0.3192(4) 0.049(3) Uani 1 1 d .
O2W O 0.6453(5) 0.2529(4) 0.4836(5) 0.055(3) Uani 1 1 d .
O3W O 0.0000 -0.6256(9) 0.7500 0.121(10) Uani 1 2 d S
O4W O 0.9711(8) -0.1221(6) 0.6960(10) 0.131(8) Uani 1 1 d .
O5W O 0.2016(11) -0.7630(9) 0.5638(11) 0.111(8) Uiso 0.75 1 d P
O6W O 0.9882(13) 0.0178(11) 0.7896(13) 0.080(8) Uiso 0.50 1 d P
O7W O 0.9849(13) 0.0755(10) 0.9252(13) 0.112(9) Uiso 0.65 1 d P
O8W O 0.9884(15) -0.0450(12) 0.8483(15) 0.097(10) Uiso 0.50 1 d P
O9W O 0.2358(10) -0.5984(9) 0.4832(10) 0.096(7) Uiso 0.70 1 d P
O10W O 0.4727(13) -0.3269(10) 0.9713(13) 0.114(9) Uiso 0.65 1 d P
O11W O 0.1815(12) -0.3056(10) 0.9793(12) 0.112(9) Uiso 0.65 1 d P
O12W O 0.9617(18) -0.0081(15) 0.9737(18) 0.116(13) Uiso 0.45 1 d P
O13W O 0.5381(18) -0.2511(15) 0.9789(18) 0.099(13) Uiso 0.40 1 d P

loop_
_atom_site_aniso_label
_atom_site_aniso_U_11
_atom_site_aniso_U_22
_atom_site_aniso_U_33
_atom_site_aniso_U_23
_atom_site_aniso_U_13
_atom_site_aniso_U_12
As1 0.0352(8) 0.0251(6) 0.0273(7) 0.0006(6) 0.0132(6) -0.0005(6)
Nb1 0.0226(7) 0.0172(5) 0.0221(6) -0.0017(4) 0.0066(5) -0.0039(4)
Nb2 0.0267(7) 0.0165(5) 0.0194(6) 0.0024(4) 0.0074(5) 0.0026(4)
Nb3 0.0274(7) 0.0154(5) 0.0175(5) -0.0021(4) 0.0115(5) -0.0016(4)
Nb4 0.0251(6) 0.0152(5) 0.0175(5) -0.0013(4) 0.0118(5) -0.0004(4)
Nb5 0.0320(7) 0.0149(5) 0.0193(6) 0.0033(4) 0.0144(5) 0.0018(4)
Nb6 0.0217(6) 0.0165(5) 0.0155(5) -0.0009(4) 0.0062(5) -0.0003(4)
Nb7 0.0200(6) 0.0178(5) 0.0186(5) 0.0020(4) 0.0069(5) 0.0000(4)
Nb8 0.0227(6) 0.0155(5) 0.0157(5) 0.0016(4) 0.0103(5) -0.0008(4)
Nb9 0.0257(10) 0.0078(7) 0.0181(8) -0.0006(6) 0.0101(7) -0.0008(6)
Nb10 0.0193(9) 0.0163(7) 0.0208(8) 0.0008(7) 0.0112(7) -0.0017(7)
Nb11 0.0239(10) 0.0087(7) 0.0167(8) 0.0006(6) 0.0095(7) -0.0003(6)
Nb12 0.0162(9) 0.0150(7) 0.0151(8) 0.0001(6) 0.0072(7) -0.0016(6)
V1 0.0303(14) 0.0228(10) 0.0243(11) 0.0011(9) 0.0104(10) -0.0034(9)
V2 0.0298(13) 0.0203(10) 0.0289(12) 0.0001(9) 0.0156(11) 0.0021(9)
V3 0.0291(13) 0.0187(10) 0.0263(11) 0.0006(9) 0.0132(10) 0.0018(9)
V4 0.0302(14) 0.0204(10) 0.0321(12) 0.0027(9) 0.0148(11) -0.0045(9)
V5 0.0257(10) 0.0078(7) 0.0181(8) -0.0006(6) 0.0101(7) -0.0008(6)
V6 0.0193(9) 0.0163(7) 0.0208(8) 0.0008(7) 0.0112(7) -0.0017(7)
V7 0.0239(10) 0.0087(7) 0.0167(8) 0.0006(6) 0.0095(7) -0.0003(6)
V8 0.0162(9) 0.0150(7) 0.0151(8) 0.0001(6) 0.0072(7) -0.0016(6)
Cu1 0.0389(10) 0.0179(7) 0.0250(8) -0.0012(6) 0.0133(8) -0.0018(7)
Cu2 0.0299(10) 0.0407(9) 0.0326(9) -0.0023(8) 0.0099(8) -0.0058(8)
Cu3 0.0606(15) 0.0275(9) 0.0420(11) 0.0027(8) 0.0036(10) 0.0063(9)
Cu4 0.0532(13) 0.0371(9) 0.0328(9) 0.0045(8) 0.0245(9) 0.0076(8)
Cu5 0.082(3) 0.0475(18) 0.093(3) 0.000 0.029(2) 0.000
N17 0.046(9) 0.060(9) 0.054(9) -0.004(7) 0.022(8) 0.002(7)
N18 0.081(15) 0.067(11) 0.106(16) -0.014(11) 0.021(12) 0.013(10)
C17 0.126(13) 0.109(13) 0.130(13) -0.008(9) 0.034(9) 0.007(9)
C18 0.159(17) 0.149(16) 0.160(16) 0.003(10) 0.045(10) 0.005(10)
Cu6 0.093(3) 0.0406(18) 0.297(7) 0.000 0.118(4) 0.000
C19 0.163(17) 0.152(16) 0.172(17) -0.009(10) 0.054(10) 0.019(10)
C20 0.115(13) 0.124(13) 0.136(13) 0.004(9) 0.051(10) 0.007(9)
N19 0.122(12) 0.117(11) 0.155(12) -0.002(9) 0.059(9) 0.014(9)
N20 0.091(10) 0.084(9) 0.136(11) 0.001(8) 0.032(8) 0.000(8)
C1 0.111(11) 0.072(10) 0.088(10) 0.001(8) 0.032(9) 0.002(8)
C2 0.092(11) 0.082(10) 0.086(10) 0.011(8) 0.044(8) 0.023(8)
C3 0.044(10) 0.035(8) 0.058(10) -0.002(7) 0.018(9) 0.006(7)
C4 0.052(11) 0.037(8) 0.052(10) -0.010(8) 0.019(9) -0.019(7)
C5 0.032(9) 0.041(8) 0.072(12) 0.007(8) 0.011(9) 0.002(7)
C6 0.052(11) 0.039(8) 0.050(10) -0.008(8) 0.024(9) 0.003(7)
C7 0.051(10) 0.037(8) 0.032(8) -0.012(7) 0.020(8) -0.011(7)
C8 0.057(11) 0.039(8) 0.040(9) -0.007(7) 0.031(8) 0.005(7)
C9 0.081(11) 0.084(10) 0.100(11) -0.002(9) 0.009(8) 0.012(8)
C10 0.075(10) 0.073(9) 0.102(11) 0.007(8) 0.023(8) -0.003(8)
C11 0.084(15) 0.047(9) 0.043(10) 0.015(8) 0.032(10) -0.001(9)
C12 0.084(15) 0.052(10) 0.046(10) 0.002(8) 0.038(10) -0.006(9)
C13 0.053(11) 0.058(10) 0.050(10) -0.015(9) 0.025(9) -0.021(9)
C14 0.064(13) 0.057(11) 0.074(13) -0.021(10) 0.031(11) -0.012(9)
C15 0.041(10) 0.046(9) 0.057(11) 0.014(8) 0.017(9) -0.006(8)
C16 0.049(11) 0.038(8) 0.056(10) -0.014(8) 0.023(9) -0.007(7)
N1 0.100(9) 0.052(7) 0.045(7) -0.002(6) 0.033(7) -0.002(6)
N2 0.087(14) 0.078(11) 0.069(11) 0.027(9) 0.038(11) 0.024(10)
N3 0.036(8) 0.085(10) 0.018(6) 0.006(6) 0.005(6) -0.011(7)
N4 0.045(8) 0.037(6) 0.020(6) -0.006(5) 0.009(6) -0.007(6)
N5 0.047(8) 0.031(6) 0.026(6) 0.007(5) 0.004(6) -0.003(5)
N6 0.038(7) 0.028(6) 0.035(7) -0.010(5) 0.016(6) -0.009(5)
N7 0.044(8) 0.032(6) 0.032(6) 0.002(5) 0.015(6) 0.007(5)
N8 0.035(7) 0.020(5) 0.032(6) 0.000(5) 0.009(6) 0.001(5)
N9 0.083(14) 0.043(8) 0.084(13) 0.000(8) -0.023(11) 0.017(9)
N10 0.050(10) 0.030(7) 0.105(13) 0.001(8) 0.014(9) -0.003(7)
N11 0.091(12) 0.026(6) 0.024(6) -0.001(5) 0.012(7) 0.000(7)
N12 0.050(8) 0.027(6) 0.038(7) 0.020(5) 0.021(6) 0.005(5)
N13 0.032(7) 0.047(7) 0.030(6) -0.003(6) 0.006(6) -0.012(6)
N14 0.039(8) 0.051(7) 0.029(6) -0.008(6) 0.015(6) 0.002(6)
N15 0.037(7) 0.042(6) 0.020(6) -0.009(5) 0.010(5) -0.015(5)
N16 0.035(8) 0.045(7) 0.028(6) -0.008(5) 0.006(6) -0.006(6)
O1 0.023(5) 0.035(5) 0.020(4) -0.005(4) 0.001(4) -0.001(4)
O2 0.029(5) 0.023(4) 0.023(4) 0.000(4) 0.010(4) 0.001(4)
O3 0.034(5) 0.009(3) 0.029(5) -0.006(3) 0.019(4) -0.007(3)
O4 0.018(5) 0.026(4) 0.024(4) 0.000(4) 0.009(4) -0.002(4)
O5 0.032(5) 0.017(4) 0.026(5) 0.006(4) 0.015(4) 0.005(4)
O6 0.015(4) 0.020(4) 0.021(4) 0.002(3) 0.009(4) -0.004(3)
O7 0.039(6) 0.013(4) 0.025(4) 0.003(3) 0.021(4) -0.001(4)
O8 0.028(5) 0.017(4) 0.018(4) 0.001(3) 0.013(4) 0.000(3)
O9 0.026(5) 0.014(4) 0.035(5) -0.005(4) 0.020(4) 0.001(3)
O10 0.024(5) 0.016(4) 0.036(5) 0.003(4) 0.018(4) -0.002(3)
O12 0.027(5) 0.022(4) 0.028(5) -0.004(4) 0.012(4) -0.011(4)
O13 0.020(5) 0.019(4) 0.022(4) 0.003(3) 0.013(4) 0.004(3)
O14 0.044(6) 0.023(4) 0.046(6) 0.000(4) 0.017(5) -0.010(4)
O15 0.022(5) 0.020(4) 0.019(4) 0.002(3) 0.008(4) 0.000(3)
O16 0.021(5) 0.016(4) 0.023(4) -0.001(3) 0.013(4) -0.003(3)
O17 0.043(6) 0.020(4) 0.026(5) -0.010(4) 0.016(5) -0.004(4)
O18 0.036(6) 0.018(4) 0.024(5) 0.004(4) 0.013(4) -0.006(4)
O19 0.027(5) 0.018(4) 0.022(4) 0.001(3) 0.012(4) -0.007(3)
O20 0.040(6) 0.026(4) 0.031(5) -0.008(4) 0.007(5) -0.015(4)
O21 0.046(6) 0.015(4) 0.018(4) 0.002(3) 0.017(4) 0.005(4)
O22 0.025(5) 0.014(4) 0.030(5) -0.004(3) 0.016(4) 0.005(3)
O23 0.018(5) 0.016(4) 0.016(4) 0.003(3) 0.008(4) -0.002(3)
O24 0.018(5) 0.020(4) 0.025(5) 0.001(4) 0.006(4) 0.001(3)
O26 0.026(5) 0.012(4) 0.021(4) 0.001(3) 0.009(4) -0.002(3)
O27 0.038(6) 0.027(4) 0.031(5) 0.001(4) 0.027(5) -0.002(4)
O28 0.028(5) 0.019(4) 0.016(4) 0.000(3) 0.010(4) 0.000(4)
O29 0.029(5) 0.022(4) 0.009(4) -0.003(3) 0.006(4) -0.003(4)
O30 0.025(5) 0.021(4) 0.017(4) 0.006(3) 0.002(4) 0.000(4)
O31 0.023(5) 0.019(4) 0.019(4) -0.004(3) 0.000(4) -0.002(4)
O32 0.028(5) 0.017(4) 0.026(5) -0.004(4) 0.012(4) -0.005(4)
O33 0.045(7) 0.024(5) 0.054(7) -0.001(5) 0.024(6) 0.014(4)
O34 0.035(6) 0.027(5) 0.065(7) 0.010(5) 0.023(6) -0.012(4)
O35 0.041(6) 0.031(5) 0.021(5) 0.002(4) 0.006(4) 0.008(4)
O36 0.027(5) 0.028(4) 0.043(6) 0.003(4) 0.015(5) 0.007(4)
O37 0.024(5) 0.025(4) 0.023(4) 0.004(4) 0.008(4) 0.002(4)
O38 0.038(6) 0.012(4) 0.020(4) 0.007(3) 0.017(4) 0.002(4)
O39 0.027(5) 0.025(4) 0.016(4) -0.001(4) 0.006(4) -0.004(4)
O40 0.023(5) 0.027(4) 0.035(5) 0.001(4) 0.009(4) 0.000(4)
O41 0.040(6) 0.028(5) 0.054(7) 0.007(5) 0.023(5) 0.014(4)
O42 0.028(5) 0.020(4) 0.021(4) 0.011(3) 0.011(4) -0.001(4)
O43 0.029(5) 0.016(4) 0.030(5) -0.003(4) 0.013(4) 0.000(4)
O44 0.025(5) 0.028(4) 0.014(4) 0.007(4) 0.003(4) 0.004(4)
O45 0.033(6) 0.030(5) 0.026(5) 0.002(4) 0.010(4) 0.005(4)
O46 0.041(6) 0.025(4) 0.025(5) 0.007(4) 0.019(5) -0.005(4)
O1W 0.048(7) 0.071(7) 0.033(6) -0.010(5) 0.023(5) -0.007(6)
O2W 0.063(9) 0.039(6) 0.064(8) 0.019(6) 0.024(7) 0.002(5)
O3W 0.11(2) 0.087(16) 0.18(3) 0.000 0.06(2) 0.000
O4W 0.115(16) 0.080(11) 0.21(2) 0.019(13) 0.077(16) 0.050(11)

loop_
_atom_type_symbol
_atom_type_description
_atom_type_scat_dispersion_real
_atom_type_scat_dispersion_imag
_atom_type_scat_source
C C 0.0033 0.0016 'International Tables Vol C Tables 4.2.6.8 and 6.1.1.4'
H H 0.0000 0.0000 'International Tables Vol C Tables 4.2.6.8 and 6.1.1.4'
N N 0.0061 0.0033 'International Tables Vol C Tables 4.2.6.8 and 6.1.1.4'
O O 0.0106 0.0060 'International Tables Vol C Tables 4.2.6.8 and 6.1.1.4'
V V 0.3005 0.5294 'International Tables Vol C Tables 4.2.6.8 and 6.1.1.4'
Nb Nb -2.0727 0.6215 'International Tables Vol C Tables 4.2.6.8 and 6.1.1.4'
As As 0.0499 2.0058 'International Tables Vol C Tables 4.2.6.8 and 6.1.1.4'
Cu Cu 0.3201 1.2651 'International Tables Vol C Tables 4.2.6.8 and 6.1.1.4'

loop_
_geom_angle_atom_site_label_1
_geom_angle_atom_site_label_2
_geom_angle_atom_site_label_3
_geom_angle
_geom_angle_site_symmetry_1
_geom_angle_site_symmetry_3
O38 As1 O23 108.3(4) . .
O38 As1 O28 110.6(4) . .
O23 As1 O28 110.4(4) . .
O38 As1 O15 109.5(4) . .
O23 As1 O15 109.6(4) . .
O28 As1 O15 108.5(4) . .
O20 Nb1 O32 103.4(4) . .
O20 Nb1 O31 102.0(4) . .
O32 Nb1 O31 95.3(3) . .
O20 Nb1 O12 102.4(4) . .
O32 Nb1 O12 151.9(4) . .
O31 Nb1 O12 90.2(3) . .
O20 Nb1 O10 98.9(4) . .
O32 Nb1 O10 87.3(3) . .
O31 Nb1 O10 157.8(3) . .
O12 Nb1 O10 77.8(3) . .
O20 Nb1 O15 170.8(4) . .
O32 Nb1 O15 85.2(3) . .
O31 Nb1 O15 73.6(3) . .
O12 Nb1 O15 69.9(3) . .
O10 Nb1 O15 84.7(3) . .
O20 Nb1 V4 102.4(3) . .
O32 Nb1 V4 122.0(3) . .
O31 Nb1 V4 128.2(2) . .
O12 Nb1 V4 40.1(3) . .
O10 Nb1 V4 37.8(2) . .
O15 Nb1 V4 75.22(18) . .
O35 Nb2 O30 104.8(4) . .
O35 Nb2 O44 101.8(4) . .
O30 Nb2 O44 94.9(3) . .
O35 Nb2 O22 100.6(4) . .
O30 Nb2 O22 152.5(3) . .
O44 Nb2 O22 90.1(3) . .
O35 Nb2 O2 99.9(4) . .
O30 Nb2 O2 88.3(3) . .
O44 Nb2 O2 156.4(4) . .
O22 Nb2 O2 77.0(3) . .
O35 Nb2 O38 169.0(4) . .
O30 Nb2 O38 85.7(3) . .
O44 Nb2 O38 73.7(3) . .
O22 Nb2 O38 69.7(3) . .
O2 Nb2 O38 83.3(3) . .
O35 Nb2 V3 102.0(3) . .
O30 Nb2 V3 122.6(2) . .
O44 Nb2 V3 127.5(3) . .
O22 Nb2 V3 39.8(2) . .
O2 Nb2 V3 37.3(2) . .
O38 Nb2 V3 74.10(18) . .
O17 Nb3 O32 103.0(4) . .
O17 Nb3 O29 103.0(3) . .
O32 Nb3 O29 94.7(3) . .
O17 Nb3 O9 101.7(4) . .
O32 Nb3 O9 152.3(3) . .
O29 Nb3 O9 91.8(3) . .
O17 Nb3 O24 98.5(4) . .
O32 Nb3 O24 85.9(3) . .
O29 Nb3 O24 157.7(3) . .
O9 Nb3 O24 78.2(3) . .
O17 Nb3 O28 172.0(4) . .
O32 Nb3 O28 84.9(3) . .
O29 Nb3 O28 74.7(3) . .
O9 Nb3 O28 70.9(3) . .
O24 Nb3 O28 83.2(3) . .
O17 Nb3 V3 101.7(3) . .
O32 Nb3 V3 120.6(2) . .
O29 Nb3 V3 130.1(2) . .
O9 Nb3 V3 40.8(2) . .
O24 Nb3 V3 37.4(2) . .
O28 Nb3 V3 74.80(19) . .
O27 Nb4 O39 102.0(4) . .
O27 Nb4 O21 104.1(4) . .
O39 Nb4 O21 96.1(4) . .
O27 Nb4 O13 99.7(3) . .
O39 Nb4 O13 91.2(3) . .
O21 Nb4 O13 153.1(3) . .
O27 Nb4 O19 98.6(4) . .
O39 Nb4 O19 158.0(3) . .
O21 Nb4 O19 86.4(4) . .
O13 Nb4 O19 77.6(3) . .
O27 Nb4 O23 169.0(3) . .
O39 Nb4 O23 74.5(3) . .
O21 Nb4 O23 86.7(3) . .
O13 Nb4 O23 70.3(3) . .
O19 Nb4 O23 83.8(3) . .
O27 Nb4 V2 100.7(3) . .
O39 Nb4 V2 128.6(2) . .
O21 Nb4 V2 121.8(3) . .
O13 Nb4 V2 39.6(2) . .
O19 Nb4 V2 38.0(2) . .
O23 Nb4 V2 74.57(19) . .
O46 Nb5 O21 105.1(4) . .
O46 Nb5 O44 100.4(4) . .
O21 Nb5 O44 95.8(4) . .
O46 Nb5 O7 100.8(3) . .
O21 Nb5 O7 151.8(3) . .
O44 Nb5 O7 90.3(4) . .
O46 Nb5 O5 101.4(4) . .
O21 Nb5 O5 86.9(4) . .
O44 Nb5 O5 156.5(3) . .
O7 Nb5 O5 77.1(3) . .
O46 Nb5 O38 168.1(3) . .
O21 Nb5 O38 86.1(3) . .
O44 Nb5 O38 74.0(3) . .
O7 Nb5 O38 69.2(3) . .
O5 Nb5 O38 82.9(3) . .
O46 Nb5 V4 103.2(3) . .
O21 Nb5 V4 121.5(3) . .
O44 Nb5 V4 127.6(2) . .
O7 Nb5 V4 39.7(3) . .
O5 Nb5 V4 37.5(2) . .
O38 Nb5 V4 73.4(2) . .
O1 Nb6 O30 103.0(4) . .
O1 Nb6 O39 100.4(4) . .
O30 Nb6 O39 94.3(3) . .
O1 Nb6 O8 100.3(4) . .
O30 Nb6 O8 88.6(3) . .
O39 Nb6 O8 157.9(4) . .
O1 Nb6 O3 101.6(4) . .
O30 Nb6 O3 153.9(3) . .
O39 Nb6 O3 89.9(3) . .
O8 Nb6 O3 78.4(3) . .
O1 Nb6 O23 170.1(3) . .
O30 Nb6 O23 85.6(3) . .
O39 Nb6 O23 73.9(3) . .
O8 Nb6 O23 84.5(3) . .
O3 Nb6 O23 70.8(3) . .
O1 Nb6 V1 103.2(3) . .
O30 Nb6 V1 123.2(2) . .
O39 Nb6 V1 128.5(2) . .
O8 Nb6 V1 37.5(2) . .
O3 Nb6 V1 40.9(2) . .
O23 Nb6 V1 75.31(17) . .
O45 Nb7 O4 101.7(4) . .
O45 Nb7 O31 101.1(4) . .
O4 Nb7 O31 95.1(3) . .
O45 Nb7 O26 98.9(4) . .
O4 Nb7 O26 87.6(3) . .
O31 Nb7 O26 158.8(3) . .
O45 Nb7 O37 102.3(4) . .
O4 Nb7 O37 153.8(3) . .
O31 Nb7 O37 90.5(3) . .
O26 Nb7 O37 78.4(3) . .
O45 Nb7 O15 171.8(4) . .
O4 Nb7 O15 85.8(3) . .
O31 Nb7 O15 74.5(3) . .
O26 Nb7 O15 84.8(3) . .
O37 Nb7 O15 71.1(3) . .
O45 Nb7 V2 103.4(3) . .
O4 Nb7 V2 122.3(3) . .
O31 Nb7 V2 128.9(2) . .
O26 Nb7 V2 37.7(2) . .
O37 Nb7 V2 40.7(2) . .
O15 Nb7 V2 74.96(19) . .
O42 Nb8 O4 101.9(4) . .
O42 Nb8 O29 101.0(3) . .
O4 Nb8 O29 93.9(3) . .
O42 Nb8 O16 102.7(4) . .
O4 Nb8 O16 152.9(3) . .
O29 Nb8 O16 92.3(3) . .
O42 Nb8 O6 99.5(3) . .
O4 Nb8 O6 86.3(3) . .
O29 Nb8 O6 159.0(3) . .
O16 Nb8 O6 78.7(3) . .
O42 Nb8 O28 172.5(3) . .
O4 Nb8 O28 84.7(3) . .
O29 Nb8 O28 74.8(3) . .
O16 Nb8 O28 71.5(3) . .
O6 Nb8 O28 84.3(3) . .
O42 Nb8 V1 103.5(3) . .
O4 Nb8 V1 121.4(2) . .
O29 Nb8 V1 130.6(3) . .
O16 Nb8 V1 40.8(2) . .
O6 Nb8 V1 37.9(2) . .
O28 Nb8 V1 75.5(2) . .
O43 Nb9 O10 103.1(4) . .
O43 Nb9 O7 99.6(3) . .
O10 Nb9 O7 82.2(4) . .
O43 Nb9 O24 103.4(4) . .
O10 Nb9 O24 86.9(3) . .
O7 Nb9 O24 156.3(3) . .
O43 Nb9 O22 98.8(4) . .
O10 Nb9 O22 157.1(3) . .
O7 Nb9 O22 100.9(4) . .
O24 Nb9 O22 81.4(3) . .
O43 Nb9 O38 166.1(4) . .
O10 Nb9 O38 87.0(3) . .
O7 Nb9 O38 72.0(3) . .
O24 Nb9 O38 86.4(3) . .
O22 Nb9 O38 72.8(3) . .
O43 Nb9 V3 103.6(3) . .
O10 Nb9 V3 124.0(2) . .
O7 Nb9 V3 138.7(3) . .
O24 Nb9 V3 39.2(3) . .
O22 Nb9 V3 42.2(2) . .
O38 Nb9 V3 77.8(2) . .
O43 Nb9 V4 104.3(3) . .
O10 Nb9 V4 39.7(2) . .
O7 Nb9 V4 42.5(3) . .
O24 Nb9 V4 124.0(3) . .
O22 Nb9 V4 139.1(2) . .
O38 Nb9 V4 77.2(2) . .
V3 Nb9 V4 150.78(8) . .
O36 Nb10 O5 103.8(4) . .
O36 Nb10 O12 100.9(4) . .
O5 Nb10 O12 82.5(4) . .
O36 Nb10 O19 103.3(4) . .
O5 Nb10 O19 86.8(3) . .
O12 Nb10 O19 155.3(4) . .
O36 Nb10 O37 99.0(4) . .
O5 Nb10 O37 156.4(4) . .
O12 Nb10 O37 99.4(3) . .
O19 Nb10 O37 81.9(3) . .
O36 Nb10 O15 165.0(4) . .
O5 Nb10 O15 87.9(3) . .
O12 Nb10 O15 71.0(3) . .
O19 Nb10 O15 86.5(3) . .
O37 Nb10 O15 70.8(3) . .
O36 Nb10 V4 105.3(3) . .
O5 Nb10 V4 40.2(2) . .
O12 Nb10 V4 42.3(3) . .
O19 Nb10 V4 124.2(3) . .
O37 Nb10 V4 137.4(2) . .
O15 Nb10 V4 77.46(18) . .
O36 Nb10 V2 104.0(3) . .
O5 Nb10 V2 123.7(3) . .
O12 Nb10 V2 137.0(2) . .
O19 Nb10 V2 39.4(2) . .
O37 Nb10 V2 42.5(2) . .
O15 Nb10 V2 76.23(18) . .
V4 Nb10 V2 149.64(8) . .
O18 Nb11 O3 101.5(4) . .
O18 Nb11 O6 102.3(4) . .
O3 Nb11 O6 83.2(3) . .
O18 Nb11 O26 101.1(4) . .
O3 Nb11 O26 156.9(3) . .
O6 Nb11 O26 87.4(3) . .
O18 Nb11 O13 100.7(4) . .
O3 Nb11 O13 99.7(3) . .
O6 Nb11 O13 155.7(3) . .
O26 Nb11 O13 80.7(3) . .
O18 Nb11 O23 168.1(3) . .
O3 Nb11 O23 72.2(3) . .
O6 Nb11 O23 87.2(3) . .
O26 Nb11 O23 86.3(3) . .
O13 Nb11 O23 71.1(3) . .
O18 Nb11 V1 104.7(3) . .
O3 Nb11 V1 43.3(2) . .
O6 Nb11 V1 39.9(2) . .
O26 Nb11 V1 124.8(2) . .
O13 Nb11 V1 138.3(2) . .
O23 Nb11 V1 77.90(18) . .
O18 Nb11 V2 103.5(3) . .
O3 Nb11 V2 136.8(2) . .
O6 Nb11 V2 124.2(2) . .
O26 Nb11 V2 39.5(2) . .
O13 Nb11 V2 41.3(2) . .
O23 Nb11 V2 76.30(19) . .
V1 Nb11 V2 150.43(8) . .
O40 Nb12 O2 101.4(4) . .
O40 Nb12 O8 101.4(4) . .
O2 Nb12 O8 88.8(3) . .
O40 Nb12 O9 101.6(4) . .
O2 Nb12 O9 81.4(3) . .
O8 Nb12 O9 156.4(3) . .
O40 Nb12 O16 102.0(4) . .
O2 Nb12 O16 155.9(3) . .
O8 Nb12 O16 81.2(3) . .
O9 Nb12 O16 99.1(3) . .
O40 Nb12 O28 169.0(4) . .
O2 Nb12 O28 86.2(3) . .
O8 Nb12 O28 86.6(3) . .
O9 Nb12 O28 71.5(3) . .
O16 Nb12 O28 71.4(3) . .
O40 Nb12 V3 104.5(3) . .
O2 Nb12 V3 39.0(2) . .
O8 Nb12 V3 125.1(2) . .
O9 Nb12 V3 42.4(2) . .
O16 Nb12 V3 136.8(2) . .
O28 Nb12 V3 76.43(18) . .
O40 Nb12 V1 104.6(3) . .
O2 Nb12 V1 125.0(2) . .
O8 Nb12 V1 39.0(2) . .
O9 Nb12 V1 136.9(3) . .
O16 Nb12 V1 42.2(2) . .
O28 Nb12 V1 76.75(18) . .
V3 Nb12 V1 149.61(8) . .
O14 V1 O8 120.1(5) . .
O14 V1 O6 120.6(4) . .
O8 V1 O6 119.2(3) . .
O14 V1 O16 105.3(4) . .
O8 V1 O16 82.6(3) . .
O6 V1 O16 81.3(3) . .
O14 V1 O3 106.6(4) . .
O8 V1 O3 81.5(3) . .
O6 V1 O3 82.7(3) . .
O16 V1 O3 148.1(3) . .
O14 V1 Nb11 120.7(4) . .
O8 V1 Nb11 104.2(2) . .
O6 V1 Nb11 41.3(2) . .
O16 V1 Nb11 118.2(2) . .
O3 V1 Nb11 41.5(3) . .
O14 V1 Nb12 119.9(4) . .
O8 V1 Nb12 40.5(2) . .
O6 V1 Nb12 104.1(2) . .
O16 V1 Nb12 42.1(2) . .
O3 V1 Nb12 117.6(2) . .
Nb11 V1 Nb12 119.33(8) . .
O14 V1 Nb8 119.8(4) . .
O8 V1 Nb8 104.5(3) . .
O6 V1 Nb8 40.6(2) . .
O16 V1 Nb8 40.6(2) . .
O3 V1 Nb8 118.8(3) . .
Nb11 V1 Nb8 79.68(7) . .
Nb12 V1 Nb8 71.39(6) . .
O14 V1 Nb6 120.4(4) . .
O8 V1 Nb6 40.4(2) . .
O6 V1 Nb6 104.8(2) . .
O16 V1 Nb6 118.6(2) . .
O3 V1 Nb6 41.1(2) . .
Nb11 V1 Nb6 71.44(6) . .
Nb12 V1 Nb6 78.67(6) . .
Nb8 V1 Nb6 119.79(7) . .
O33 V2 O19 119.0(4) . .
O33 V2 O26 120.9(4) . .
O19 V2 O26 120.1(3) . .
O33 V2 O13 104.2(5) . .
O19 V2 O13 82.2(3) . .
O26 V2 O13 82.4(3) . .
O33 V2 O37 107.1(5) . .
O19 V2 O37 83.0(3) . .
O26 V2 O37 81.5(3) . .
O13 V2 O37 148.7(3) . .
O33 V2 Nb11 119.5(4) . .
O19 V2 Nb11 105.1(3) . .
O26 V2 Nb11 40.7(3) . .
O13 V2 Nb11 41.7(2) . .
O37 V2 Nb11 118.1(2) . .
O33 V2 Nb10 120.5(4) . .
O19 V2 Nb10 41.0(2) . .
O26 V2 Nb10 104.7(2) . .
O13 V2 Nb10 118.7(2) . .
O37 V2 Nb10 42.0(2) . .
Nb11 V2 Nb10 120.00(8) . .
O33 V2 Nb4 117.8(4) . .
O19 V2 Nb4 41.2(3) . .
O26 V2 Nb4 105.1(3) . .
O13 V2 Nb4 41.1(2) . .
O37 V2 Nb4 119.7(2) . .
Nb11 V2 Nb4 71.78(7) . .
Nb10 V2 Nb4 79.89(6) . .
O33 V2 Nb7 122.1(4) . .
O19 V2 Nb7 104.9(2) . .
O26 V2 Nb7 40.4(2) . .
O13 V2 Nb7 118.3(2) . .
O37 V2 Nb7 41.1(2) . .
Nb11 V2 Nb7 78.81(7) . .
Nb10 V2 Nb7 71.58(6) . .
Nb4 V2 Nb7 120.11(7) . .
O41 V3 O24 117.7(5) . .
O41 V3 O2 123.2(5) . .
O24 V3 O2 119.1(4) . .
O41 V3 O22 106.4(4) . .
O24 V3 O22 82.9(4) . .
O2 V3 O22 81.6(3) . .
O41 V3 O9 104.6(4) . .
O24 V3 O9 82.1(4) . .
O2 V3 O9 82.2(3) . .
O22 V3 O9 149.0(3) . .
O41 V3 Nb9 118.8(4) . .
O24 V3 Nb9 41.3(2) . .
O2 V3 Nb9 104.3(3) . .
O22 V3 Nb9 41.7(3) . .
O9 V3 Nb9 119.2(3) . .
O41 V3 Nb12 121.5(4) . .
O24 V3 Nb12 104.5(2) . .
O2 V3 Nb12 40.2(2) . .
O22 V3 Nb12 117.8(2) . .
O9 V3 Nb12 42.0(2) . .
Nb9 V3 Nb12 119.71(8) . .
O41 V3 Nb3 117.2(4) . .
O24 V3 Nb3 41.0(2) . .
O2 V3 Nb3 104.6(3) . .
O22 V3 Nb3 119.7(3) . .
O9 V3 Nb3 41.1(3) . .
Nb9 V3 Nb3 80.20(7) . .
Nb12 V3 Nb3 71.76(6) . .
O41 V3 Nb2 122.1(4) . .
O24 V3 Nb2 105.0(3) . .
O2 V3 Nb2 40.7(2) . .
O22 V3 Nb2 40.9(2) . .
O9 V3 Nb2 119.0(2) . .
Nb9 V3 Nb2 71.51(6) . .
Nb12 V3 Nb2 78.90(6) . .
Nb3 V3 Nb2 120.75(7) . .
O34 V4 O10 118.9(5) . .
O34 V4 O5 120.9(5) . .
O10 V4 O5 120.2(3) . .
O34 V4 O12 105.7(5) . .
O10 V4 O12 81.8(3) . .
O5 V4 O12 82.9(3) . .
O34 V4 O7 107.0(4) . .
O10 V4 O7 82.3(3) . .
O5 V4 O7 80.8(3) . .
O12 V4 O7 147.3(3) . .
O34 V4 Nb10 120.4(4) . .
O10 V4 Nb10 105.1(2) . .
O5 V4 Nb10 41.3(2) . .
O12 V4 Nb10 41.7(2) . .
O7 V4 Nb10 117.5(2) . .
O34 V4 Nb9 120.2(4) . .
O10 V4 Nb9 40.8(3) . .
O5 V4 Nb9 104.1(3) . .
O12 V4 Nb9 117.7(2) . .
O7 V4 Nb9 41.5(2) . .
Nb10 V4 Nb9 119.41(8) . .
O34 V4 Nb1 118.7(4) . .
O10 V4 Nb1 40.7(3) . .
O5 V4 Nb1 105.8(2) . .
O12 V4 Nb1 41.1(2) . .
O7 V4 Nb1 118.4(2) . .
Nb10 V4 Nb1 72.12(6) . .
Nb9 V4 Nb1 79.11(7) . .
O34 V4 Nb5 120.9(4) . .
O10 V4 Nb5 104.9(3) . .
O5 V4 Nb5 40.4(3) . .
O12 V4 Nb5 118.7(2) . .
O7 V4 Nb5 40.4(2) . .
Nb10 V4 Nb5 79.38(7) . .
Nb9 V4 Nb5 71.25(7) . .
Nb1 V4 Nb5 120.48(7) . .
N5 Cu1 N6 175.7(5) . .
N5 Cu1 N7 84.8(5) . .
N6 Cu1 N7 94.5(5) . .
N5 Cu1 N8 95.7(5) . .
N6 Cu1 N8 84.5(4) . .
N7 Cu1 N8 173.2(4) . .
N5 Cu1 O43 94.8(4) . .
N6 Cu1 O43 89.5(4) . .
N7 Cu1 O43 90.8(4) . .
N8 Cu1 O43 95.8(4) . .
N14 Cu2 N15 86.5(5) . .
N14 Cu2 N16 177.5(5) . .
N15 Cu2 N16 93.9(5) . .
N14 Cu2 N13 93.9(5) . .
N15 Cu2 N13 166.4(5) . .
N16 Cu2 N13 85.1(5) . .
N14 Cu2 O1W 93.3(4) . .
N15 Cu2 O1W 92.7(4) . .
N16 Cu2 O1W 89.2(4) . .
N13 Cu2 O1W 100.8(4) . .
N12 Cu3 N10 95.8(5) . .
N12 Cu3 N11 84.0(5) . .
N10 Cu3 N11 178.2(6) . .
N12 Cu3 N9 178.3(7) . .
N10 Cu3 N9 86.0(8) . .
N11 Cu3 N9 94.3(7) . .
N4 Cu4 N1 95.4(5) . .
N4 Cu4 N3 84.3(5) . .
N1 Cu4 N3 173.3(6) . .
N4 Cu4 N2 173.7(6) . .
N1 Cu4 N2 84.6(7) . .
N3 Cu4 N2 94.9(7) . .
N4 Cu4 O27 89.4(4) . .
N1 Cu4 O27 93.3(5) . .
N3 Cu4 O27 93.4(4) . .
N2 Cu4 O27 96.9(5) . .
N18 Cu5 N18 95.2(10) 2_756 .
N18 Cu5 N17 166.4(7) 2_756 .
N18 Cu5 N17 87.4(7) . .
N18 Cu5 N17 87.4(7) 2_756 2_756
N18 Cu5 N17 166.4(7) . 2_756
N17 Cu5 N17 93.3(8) . 2_756
C17 N17 Cu5 103.8(15) . .
C18 N18 Cu5 103.3(19) . .
N17 C17 C18 109(3) . .
N18 C18 C17 112(3) . .
N20 Cu6 N20 91.9(14) 2_656 .
N20 Cu6 N19 170.3(10) 2_656 .
N20 Cu6 N19 88.6(10) . .
N20 Cu6 N19 88.6(10) 2_656 2_656
N20 Cu6 N19 170.3(10) . 2_656
N19 Cu6 N19 92.6(15) . 2_656
N19 C19 C20 102(3) . .
N20 C20 C19 117(3) . .
C19 N19 Cu6 113(2) . .
C20 N20 Cu6 109.7(18) . .
C2 C1 N1 108(2) . .
C1 C2 N2 110.9(19) . .
N4 C3 C4 109.3(13) . .
N3 C4 C3 109.4(12) . .
N5 C5 C6 106.6(13) . .
N7 C6 C5 106.3(12) . .
N6 C7 C8 107.8(13) . .
N8 C8 C7 108.5(11) . .
C10 C9 N9 112(2) . .
C9 C10 N10 109(2) . .
N11 C11 C12 104.3(14) . .
N12 C12 C11 109.0(15) . .
C14 C13 N15 107.0(14) . .
C13 C14 N14 109.5(14) . .
N13 C15 C16 109.1(12) . .
N16 C16 C15 107.7(12) . .
C1 N1 Cu4 109.6(13) . .
C2 N2 Cu4 105.7(13) . .
C4 N3 Cu4 111.3(9) . .
C3 N4 Cu4 108.0(9) . .
C5 N5 Cu1 110.4(9) . .
C7 N6 Cu1 107.3(8) . .
C6 N7 Cu1 109.5(8) . .
C8 N8 Cu1 109.8(8) . .
C9 N9 Cu3 106.6(14) . .
C10 N10 Cu3 105.9(12) . .
C11 N11 Cu3 110.9(9) . .
C12 N12 Cu3 107.5(9) . .
C15 N13 Cu2 107.9(9) . .
C14 N14 Cu2 106.6(11) . .
C13 N15 Cu2 107.8(9) . .
C16 N16 Cu2 108.3(10) . .
V3 O2 Nb12 100.8(4) . .
V3 O2 Nb2 102.0(4) . .
Nb12 O2 Nb2 147.4(4) . .
Nb11 O3 V1 95.2(4) . .
Nb11 O3 Nb6 123.1(4) . .
V1 O3 Nb6 98.0(3) . .
Nb7 O4 Nb8 153.6(5) . .
V4 O5 Nb10 98.5(4) . .
V4 O5 Nb5 102.1(4) . .
Nb10 O5 Nb5 147.8(4) . .
V1 O6 Nb11 98.8(4) . .
V1 O6 Nb8 101.4(3) . .
Nb11 O6 Nb8 148.4(4) . .
Nb9 O7 V4 96.0(4) . .
Nb9 O7 Nb5 123.4(4) . .
V4 O7 Nb5 99.9(3) . .
V1 O8 Nb12 100.4(3) . .
V1 O8 Nb6 102.1(3) . .
Nb12 O8 Nb6 146.6(4) . .
Nb12 O9 V3 95.6(4) . .
Nb12 O9 Nb3 122.6(4) . .
V3 O9 Nb3 98.0(3) . .
V4 O10 Nb9 99.5(4) . .
V4 O10 Nb1 101.5(4) . .
Nb9 O10 Nb1 147.2(4) . .
Nb10 O12 V4 96.1(4) . .
Nb10 O12 Nb1 124.1(4) . .
V4 O12 Nb1 98.9(4) . .
V2 O13 Nb11 97.1(3) . .
V2 O13 Nb4 99.3(3) . .
Nb11 O13 Nb4 122.9(4) . .
As1 O15 Nb7 124.8(4) . .
As1 O15 Nb10 122.7(4) . .
Nb7 O15 Nb10 93.9(3) . .
As1 O15 Nb1 123.7(4) . .
Nb7 O15 Nb1 89.4(3) . .
Nb10 O15 Nb1 93.1(3) . .
Nb12 O16 Nb8 122.3(4) . .
Nb12 O16 V1 95.7(3) . .
Nb8 O16 V1 98.6(3) . .
V2 O19 Nb10 99.6(4) . .
V2 O19 Nb4 100.9(3) . .
Nb10 O19 Nb4 148.1(4) . .
Nb5 O21 Nb4 153.0(5) . .
Nb9 O22 V3 96.1(4) . .
Nb9 O22 Nb2 122.6(4) . .
V3 O22 Nb2 99.3(3) . .
As1 O23 Nb11 122.8(4) . .
As1 O23 Nb4 125.8(4) . .
Nb11 O23 Nb4 93.1(2) . .
As1 O23 Nb6 124.8(4) . .
Nb11 O23 Nb6 92.2(3) . .
Nb4 O23 Nb6 88.1(2) . .
V3 O24 Nb9 99.5(4) . .
V3 O24 Nb3 101.6(4) . .
Nb9 O24 Nb3 148.6(4) . .
V2 O26 Nb11 99.8(4) . .
V2 O26 Nb7 101.8(4) . .
Nb11 O26 Nb7 147.0(4) . .
Nb4 O27 Cu4 140.5(5) . .
As1 O28 Nb8 125.1(4) . .
As1 O28 Nb12 123.1(4) . .
Nb8 O28 Nb12 92.7(3) . .
As1 O28 Nb3 124.9(4) . .
Nb8 O28 Nb3 88.1(2) . .
Nb12 O28 Nb3 93.0(3) . .
Nb3 O29 Nb8 121.8(4) . .
Nb2 O30 Nb6 152.0(5) . .
Nb1 O31 Nb7 121.7(4) . .
Nb3 O32 Nb1 154.7(5) . .
Nb10 O37 V2 95.4(4) . .
Nb10 O37 Nb7 122.2(4) . .
V2 O37 Nb7 98.2(4) . .
As1 O38 Nb9 124.2(4) . .
As1 O38 Nb5 125.9(4) . .
Nb9 O38 Nb5 92.8(2) . .
As1 O38 Nb2 123.7(4) . .
Nb9 O38 Nb2 92.5(3) . .
Nb5 O38 Nb2 87.4(3) . .
Nb4 O39 Nb6 122.7(4) . .
Nb9 O43 Cu1 125.3(4) . .
Nb5 O44 Nb2 123.9(4) . .

loop_
_geom_bond_atom_site_label_1
_geom_bond_atom_site_label_2
_geom_bond_distance
_geom_bond_site_symmetry_2
As1 O38 1.669(7) .
As1 O23 1.677(7) .
As1 O28 1.682(7) .
As1 O15 1.696(8) .
Nb1 O20 1.735(9) .
Nb1 O32 1.921(8) .
Nb1 O31 1.955(8) .
Nb1 O12 2.047(8) .
Nb1 O10 2.049(8) .
Nb1 O15 2.452(8) .
Nb1 V4 3.078(2) .
Nb2 O35 1.724(9) .
Nb2 O30 1.924(8) .
Nb2 O44 1.956(8) .
Nb2 O22 2.054(8) .
Nb2 O2 2.063(8) .
Nb2 O38 2.497(9) .
Nb2 V3 3.093(2) .
Nb3 O17 1.757(8) .
Nb3 O32 1.920(9) .
Nb3 O29 1.944(8) .
Nb3 O9 2.040(9) .
Nb3 O24 2.056(8) .
Nb3 O28 2.451(8) .
Nb3 V3 3.070(3) .
Nb4 O27 1.760(8) .
Nb4 O39 1.930(9) .
Nb4 O21 1.935(8) .
Nb4 O13 2.045(7) .
Nb4 O19 2.061(9) .
Nb4 O23 2.451(7) .
Nb4 V2 3.073(3) .
Nb5 O46 1.737(8) .
Nb5 O21 1.931(8) .
Nb5 O44 1.947(9) .
Nb5 O7 2.047(8) .
Nb5 O5 2.064(9) .
Nb5 O38 2.490(7) .
Nb5 V4 3.112(3) .
Nb6 O1 1.762(9) .
Nb6 O30 1.936(8) .
Nb6 O39 1.959(8) .
Nb6 O8 2.046(7) .
Nb6 O3 2.047(8) .
Nb6 O23 2.456(8) .
Nb6 V1 3.086(2) .
Nb7 O45 1.766(9) .
Nb7 O4 1.919(8) .
Nb7 O31 1.960(8) .
Nb7 O26 2.040(8) .
Nb7 O37 2.046(8) .
Nb7 O15 2.409(8) .
Nb7 V2 3.081(2) .
Nb8 O42 1.748(7) .
Nb8 O4 1.940(8) .
Nb8 O29 1.951(7) .
Nb8 O16 2.020(8) .
Nb8 O6 2.037(8) .
Nb8 O28 2.444(7) .
Nb8 V1 3.067(3) .
Nb9 O43 1.679(8) .
Nb9 O10 1.966(9) .
Nb9 O7 1.979(8) .
Nb9 O24 1.984(8) .
Nb9 O22 1.984(9) .
Nb9 O38 2.406(8) .
Nb9 V3 2.967(3) .
Nb9 V4 2.970(3) .
Nb10 O36 1.653(9) .
Nb10 O5 1.978(8) .
Nb10 O12 1.982(8) .
Nb10 O19 1.987(8) .
Nb10 O37 2.010(8) .
Nb10 O15 2.448(8) .
Nb10 V4 2.965(3) .
Nb10 V2 2.989(3) .
Nb11 O18 1.670(8) .
Nb11 O3 1.969(9) .
Nb11 O6 1.977(7) .
Nb11 O26 1.979(9) .
Nb11 O13 2.002(7) .
Nb11 O23 2.444(7) .
Nb11 V1 2.962(3) .
Nb11 V2 2.988(3) .
Nb12 O40 1.655(9) .
Nb12 O2 1.964(8) .
Nb12 O8 1.982(7) .
Nb12 O9 2.009(8) .
Nb12 O16 2.021(8) .
Nb12 O28 2.446(9) .
Nb12 V3 2.989(3) .
Nb12 V1 2.999(3) .
V1 O14 1.617(9) .
V1 O8 1.920(8) .
V1 O6 1.923(8) .
V1 O16 2.025(8) .
V1 O3 2.041(8) .
V2 O33 1.623(9) .
V2 O19 1.924(8) .
V2 O26 1.927(8) .
V2 O13 1.986(9) .
V2 O37 2.030(9) .
V3 O41 1.620(9) .
V3 O24 1.903(9) .
V3 O2 1.915(8) .
V3 O22 2.005(8) .
V3 O9 2.027(8) .
V4 O34 1.618(9) .
V4 O10 1.923(8) .
V4 O5 1.936(8) .
V4 O12 2.005(9) .
V4 O7 2.017(9) .
Cu1 N5 1.985(12) .
Cu1 N6 1.996(11) .
Cu1 N7 2.000(11) .
Cu1 N8 2.004(11) .
Cu1 O43 2.363(8) .
Cu2 N14 1.965(12) .
Cu2 N15 1.992(11) .
Cu2 N16 2.009(12) .
Cu2 N13 2.033(11) .
Cu2 O1W 2.389(10) .
Cu3 N12 1.968(12) .
Cu3 N10 2.008(15) .
Cu3 N11 2.020(14) .
Cu3 N9 2.020(16) .
Cu4 N4 1.986(11) .
Cu4 N1 1.996(14) .
Cu4 N3 2.017(13) .
Cu4 N2 2.023(15) .
Cu4 O27 2.275(8) .
Cu5 N18 2.036(19) 2_756
Cu5 N18 2.036(19) .
Cu5 N17 2.064(14) .
Cu5 N17 2.064(14) 2_756
N17 C17 1.45(3) .
N18 C18 1.41(4) .
C17 C18 1.51(4) .
Cu6 N20 1.89(2) 2_656
Cu6 N20 1.89(2) .
Cu6 N19 1.96(2) .
Cu6 N19 1.96(2) 2_656
C19 N19 1.49(4) .
C19 C20 1.63(4) .
C20 N20 1.37(3) .
C1 C2 1.43(3) .
C1 N1 1.45(2) .
C2 N2 1.51(3) .
C3 N4 1.472(17) .
C3 C4 1.51(2) .
C4 N3 1.42(2) .
C5 N5 1.51(2) .
C5 C6 1.53(2) .
C6 N7 1.495(19) .
C7 N6 1.458(18) .
C7 C8 1.504(19) .
C8 N8 1.465(19) .
C9 C10 1.45(3) .
C9 N9 1.48(3) .
C10 N10 1.48(3) .
C11 N11 1.48(2) .
C11 C12 1.50(2) .
C12 N12 1.48(2) .
C13 C14 1.47(2) .
C13 N15 1.50(2) .
C14 N14 1.49(2) .
C15 N13 1.452(19) .
C15 C16 1.52(2) .
C16 N16 1.472(18) .
